data_4135133
loop_
_publ_author_name
'Andres, R\'emi'
'Wang, Qian'
'Zhu, Jieping'

_publ_section_title
;
 Asymmetric Total Synthesis of (-)-Arborisidine and
 (-)-19-epi-Arborisidine Enabled by a Catalytic Enantioselective
 Pictet-Spengler Reaction.
;
_journal_name_full 'Journal of the American Chemical Society'
_journal_paper_doi 10.1021/jacs.0c05804
_journal_year 2020
_chemical_formula_moiety 'C15 H22 N2 O3'
_chemical_formula_sum 'C15 H22 N2 O3'
_chemical_formula_weight 278.34
_space_group_crystal_system monoclinic
_space_group_IT_number 14
_space_group_name_Hall '-P 2ybc'
_space_group_name_H-M_alt 'P 1 21/c 1'
_atom_sites_solution_hydrogens mixed
_atom_sites_solution_primary dual
_atom_sites_solution_secondary difmap
_audit_creation_method SHELXL-2018/3
_cell_angle_alpha 90
_cell_angle_beta 94.605(6)
_cell_angle_gamma 90
_cell_formula_units_Z 4
_cell_length_a 16.4960(10)
_cell_length_b 6.8584(5)
_cell_length_c 12.8051(8)
_cell_measurement_reflns_used 2206
_cell_measurement_temperature 140.01(10)
_cell_measurement_theta_max 70.9600
_cell_measurement_theta_min 5.3040
_cell_volume 1444.04(16)
_computing_cell_refinement 'CrysAlisPro 1.171.40.53 (Rigaku OD, 2019)'
_computing_data_collection 'CrysAlisPro 1.171.40.53 (Rigaku OD, 2019)'
_computing_data_reduction 'CrysAlisPro 1.171.40.53 (Rigaku OD, 2019)'
_computing_molecular_graphics 'Mercury 4.1.3 (CCDC, 2019)'
_computing_publication_material 'CIFTab (Sheldrick, 2015)'
_computing_structure_refinement 'SHELXL-2018/3 (Sheldrick, 2018)'
_computing_structure_solution 'SHELXT (Sheldrick, 2015)'
_diffrn_ambient_environment N~2~
_diffrn_ambient_temperature 140.01(10)
_diffrn_detector 'CCD plate'
_diffrn_detector_area_resol_mean 10.2665
_diffrn_detector_type Atlas
_diffrn_measured_fraction_theta_full 0.999
_diffrn_measured_fraction_theta_max 0.980
_diffrn_measurement_details
;
List of Runs (angles in degrees, time in seconds):

  # Type    Start    End  Width  t~exp~   \w     \q     \k     \f   Frames
--------------------------------------------------------------------------
  1  \w   -115.00 -18.00   1.00   10.00    --  -43.26 -57.00 150.00   97
  2  \w    -41.00 -12.00   1.00   10.00    --  -43.26 125.00 -60.00   29
  3  \w    -62.00  31.00   1.00   10.00    --  -43.26  37.00 -60.00   93
  4  \w    -89.00  -5.00   1.00   10.00    --  -43.26 125.00   0.00   84
  5  \w    -84.00 -58.00   1.00   10.00    --  -43.26 125.00 -60.00   26
  6  \w     76.00 103.00   1.00   40.00    --  103.18 178.00 150.00   27
  7  \w    110.00 178.00   1.00   40.00    --  103.18 111.00 -60.00   68
  8  \w     72.00 170.00   1.00   40.00    --  103.18  77.00 -90.00   98
  9  \w     22.00  72.00   1.00   40.00    --  103.18 -15.00-180.00   50
 10  \w     35.00 103.00   1.00   40.00    --  103.18-111.00 150.00   68
 11  \w    105.00 152.00   1.00   40.00    --  103.18 -15.00-180.00   47
 12  \w     68.00 113.00   1.00   40.00    --  103.18-111.00  30.00   45
 13  \w     30.00  57.00   1.00   40.00    --  103.18-111.00-120.00   27
 14  \w     81.00 113.00   1.00   40.00    --  103.18-111.00-120.00   32
 15  \w     31.00 129.00   1.00   40.00    --  103.18 -45.00 -60.00   98
 16  \w     43.00 134.00   1.00   40.00    --  103.18 -77.00-150.00   91
 17  \w    100.00 155.00   1.00   40.00    --  103.18  61.00   0.00   55
 18  \w     59.00 140.00   1.00   40.00    --  103.18 178.00-180.00   81
;
_diffrn_measurement_device 'four-circle diffractometer'
_diffrn_measurement_device_type 'SuperNova, Dual, Cu at home/near, Atlas'
_diffrn_measurement_method '\w scans'
_diffrn_radiation_monochromator mirror
_diffrn_radiation_probe x-ray
_diffrn_radiation_type 'Cu K\a'
_diffrn_radiation_wavelength 1.54184
_diffrn_reflns_av_R_equivalents 0.0726
_diffrn_reflns_av_unetI/netI 0.0604
_diffrn_reflns_Laue_measured_fraction_full 0.999
_diffrn_reflns_Laue_measured_fraction_max 0.980
_diffrn_reflns_limit_h_max 20
_diffrn_reflns_limit_h_min -16
_diffrn_reflns_limit_k_max 8
_diffrn_reflns_limit_k_min -8
_diffrn_reflns_limit_l_max 13
_diffrn_reflns_limit_l_min -15
_diffrn_reflns_number 9691
_diffrn_reflns_point_group_measured_fraction_full 0.999
_diffrn_reflns_point_group_measured_fraction_max 0.980
_diffrn_reflns_theta_full 67.684
_diffrn_reflns_theta_max 72.531
_diffrn_reflns_theta_min 5.381
_diffrn_source 'micro-focus sealed X-ray tube'
_diffrn_source_type 'SuperNova (Cu) X-ray Source'
_exptl_absorpt_coefficient_mu 0.726
_exptl_absorpt_correction_T_max 1.000
_exptl_absorpt_correction_T_min 0.390
_exptl_absorpt_correction_type gaussian
_exptl_absorpt_process_details
;
CrysAlisPro 1.171.40.53 (Rigaku Oxford Diffraction, 2019)
Numerical absorption correction based on gaussian integration over
a multifaceted crystal model.
Empirical absorption correction using spherical harmonics,
 implemented in SCALE3 ABSPACK scaling algorithm.
;
_exptl_crystal_colour 'clear pale colourless'
_exptl_crystal_density_diffrn 1.280
_exptl_crystal_description irregular
_exptl_crystal_F_000 600
_exptl_crystal_size_max 0.368
_exptl_crystal_size_mid 0.293
_exptl_crystal_size_min 0.142
_refine_diff_density_max 0.273
_refine_diff_density_min -0.260
_refine_diff_density_rms 0.070
_refine_ls_extinction_method none
_refine_ls_goodness_of_fit_ref 1.035
_refine_ls_hydrogen_treatment mixed
_refine_ls_matrix_type full
_refine_ls_number_parameters 197
_refine_ls_number_reflns 2806
_refine_ls_number_restraints 0
_refine_ls_restrained_S_all 1.035
_refine_ls_R_factor_all 0.0889
_refine_ls_R_factor_gt 0.0638
_refine_ls_shift/su_max 0.000
_refine_ls_shift/su_mean 0.000
_refine_ls_structure_factor_coef Fsqd
_refine_ls_weighting_details 'w=1/[\s^2^(Fo^2^)+(0.0904P)^2^+0.3147P] where P=(Fo^2^+2Fc^2^)/3'
_refine_ls_weighting_scheme calc
_refine_ls_wR_factor_gt 0.1572
_refine_ls_wR_factor_ref 0.1798
_reflns_Friedel_coverage 0.000
_reflns_number_gt 2003
_reflns_number_total 2806
_reflns_threshold_expression 'I > 2\s(I)'
_cod_data_source_file ja0c05804_si_016.cif
_cod_data_source_block randres-4RAT3
_cod_original_cell_volume 1444.05(16)
_cod_original_sg_symbol_H-M 'P 21/c'
_cod_database_code 4135133
_shelx_shelxl_version_number 2018/3
_shelx_space_group_comment
;
The symmetry employed for this shelxl refinement is uniquely defined
by the following loop, which should always be used as a source of
symmetry information in preference to the above space-group names.
They are only intended as comments.
;
_shelx_estimated_absorpt_t_min 0.776
_shelx_estimated_absorpt_t_max 0.904

loop_
_space_group_symop_operation_xyz
'x, y, z'
'-x, y+1/2, -z+1/2'
'-x, -y, -z'
'x, -y-1/2, z-1/2'

loop_
_atom_site_label
_atom_site_type_symbol
_atom_site_fract_x
_atom_site_fract_y
_atom_site_fract_z
_atom_site_U_iso_or_equiv
_atom_site_adp_type
_atom_site_occupancy
_atom_site_site_symmetry_order
_atom_site_calc_flag
_atom_site_refinement_flags_posn
_atom_site_refinement_flags_adp
_atom_site_refinement_flags_occupancy
_atom_site_disorder_assembly
_atom_site_disorder_group
O1 O 0.71842(12) 0.9758(3) 0.40923(15) 0.0405(5) Uani 1 1 d . . . . .
N1 N 0.73499(13) 1.0152(3) 0.70242(16) 0.0304(5) Uani 1 1 d . . . . .
C1 C 0.71000(14) 0.8197(4) 0.66490(19) 0.0297(5) Uani 1 1 d . . . . .
H1A H 0.681193 0.746433 0.718389 0.036 Uiso 1 1 calc R U . . .
O2 O 0.60210(12) 1.2537(3) 0.80062(16) 0.0453(5) Uani 1 1 d G . . . .
H2A H 0.630990 1.344727 0.833055 0.068 Uiso 1 1 d G U . . .
H2B H 0.569170 1.316172 0.755863 0.068 Uiso 1 1 d G U . . .
H1 H 0.6907(19) 1.079(5) 0.731(2) 0.036(7) Uiso 1 1 d . . . . .
N2 N 0.64472(13) 0.6011(3) 0.53933(18) 0.0362(5) Uani 1 1 d . . . . .
C2 C 0.80999(15) 0.9879(4) 0.76068(18) 0.0302(5) Uani 1 1 d . . . . .
O3 O 0.50906(13) 0.4573(3) 0.64781(17) 0.0492(5) Uani 1 1 d G . . . .
H3A H 0.552111 0.514698 0.627512 0.074 Uiso 1 1 d G U . . .
H3B H 0.479509 0.551765 0.669533 0.074 Uiso 1 1 d G U . . .
H2 H 0.614(2) 0.586(6) 0.476(3) 0.065(11) Uiso 1 1 d . . . . .
C3 C 0.84999(16) 1.1145(4) 0.83168(19) 0.0349(6) Uani 1 1 d . . . . .
H3 H 0.826470 1.235922 0.848225 0.042 Uiso 1 1 calc R U . . .
C4 C 0.92561(17) 1.0587(4) 0.8781(2) 0.0387(6) Uani 1 1 d . . . . .
H4 H 0.953710 1.143094 0.927408 0.046 Uiso 1 1 calc R U . . .
C5 C 0.96081(16) 0.8826(4) 0.8539(2) 0.0398(6) Uani 1 1 d . . . . .
H5 H 1.012167 0.846765 0.887222 0.048 Uiso 1 1 calc R U . . .
C6 C 0.92077(15) 0.7576(4) 0.78031(19) 0.0342(6) Uani 1 1 d . . . . .
H6 H 0.944902 0.637415 0.762726 0.041 Uiso 1 1 calc R U . . .
C7 C 0.84586(15) 0.8111(4) 0.73377(18) 0.0301(5) Uani 1 1 d . . . . .
C8 C 0.79214(14) 0.7247(3) 0.64549(18) 0.0289(5) Uani 1 1 d . . . . .
C9 C 0.77743(16) 0.5048(4) 0.6368(2) 0.0340(6) Uani 1 1 d . . . . .
H9A H 0.757029 0.455188 0.702422 0.041 Uiso 1 1 calc R U . . .
H9B H 0.829057 0.437012 0.625872 0.041 Uiso 1 1 calc R U . . .
C10 C 0.71467(17) 0.4643(4) 0.5441(2) 0.0384(6) Uani 1 1 d . . . . .
H10A H 0.741783 0.474009 0.478076 0.046 Uiso 1 1 calc R U . . .
H10B H 0.694196 0.329342 0.549746 0.046 Uiso 1 1 calc R U . . .
C11 C 0.66386(15) 0.8117(4) 0.55766(19) 0.0323(5) Uani 1 1 d . . . . .
C12 C 0.58648(16) 0.9274(4) 0.5433(2) 0.0396(6) Uani 1 1 d . . . . .
H12A H 0.561800 0.909577 0.471773 0.059 Uiso 1 1 calc R U . . .
H12B H 0.598519 1.065874 0.555497 0.059 Uiso 1 1 calc R U . . .
H12C H 0.548622 0.882353 0.593374 0.059 Uiso 1 1 calc R U . . .
C13 C 0.72992(15) 0.8787(4) 0.48820(18) 0.0311(5) Uani 1 1 d . . . . .
C14 C 0.81230(15) 0.8087(4) 0.53603(19) 0.0307(5) Uani 1 1 d . . . . .
H14 H 0.829998 0.697685 0.492650 0.037 Uiso 1 1 calc R U . . .
C15 C 0.87659(15) 0.9699(4) 0.5342(2) 0.0345(6) Uani 1 1 d . . . . .
H15A H 0.858576 1.084495 0.571770 0.052 Uiso 1 1 calc R U . . .
H15B H 0.884054 1.005388 0.461473 0.052 Uiso 1 1 calc R U . . .
H15C H 0.928238 0.922780 0.568232 0.052 Uiso 1 1 calc R U . . .

loop_
_atom_site_aniso_label
_atom_site_aniso_U_11
_atom_site_aniso_U_22
_atom_site_aniso_U_33
_atom_site_aniso_U_23
_atom_site_aniso_U_13
_atom_site_aniso_U_12
O1 0.0414(10) 0.0430(11) 0.0363(9) 0.0083(8) -0.0007(8) 0.0022(8)
N1 0.0304(11) 0.0269(11) 0.0341(10) -0.0035(8) 0.0035(8) 0.0029(8)
C1 0.0305(12) 0.0268(12) 0.0323(12) -0.0006(9) 0.0051(9) -0.0008(9)
O2 0.0428(11) 0.0448(12) 0.0479(11) -0.0094(9) 0.0011(8) -0.0004(9)
N2 0.0365(12) 0.0324(12) 0.0390(12) -0.0021(9) -0.0016(9) -0.0073(9)
C2 0.0317(13) 0.0310(13) 0.0285(11) 0.0031(9) 0.0063(9) -0.0002(9)
O3 0.0521(13) 0.0432(12) 0.0526(12) -0.0010(9) 0.0068(10) -0.0067(9)
C3 0.0406(14) 0.0325(14) 0.0323(12) 0.0001(10) 0.0062(10) -0.0030(10)
C4 0.0407(14) 0.0428(15) 0.0324(12) -0.0006(11) 0.0015(10) -0.0109(12)
C5 0.0326(13) 0.0512(17) 0.0350(13) 0.0097(11) -0.0008(10) -0.0042(12)
C6 0.0328(13) 0.0362(13) 0.0342(12) 0.0051(10) 0.0061(10) 0.0042(10)
C7 0.0317(12) 0.0313(13) 0.0277(11) 0.0022(9) 0.0051(9) 0.0006(9)
C8 0.0302(12) 0.0246(12) 0.0320(11) 0.0014(9) 0.0034(9) 0.0008(9)
C9 0.0384(13) 0.0252(13) 0.0388(13) 0.0006(10) 0.0053(10) 0.0025(10)
C10 0.0451(15) 0.0269(13) 0.0432(14) -0.0050(10) 0.0042(12) -0.0039(11)
C11 0.0325(12) 0.0303(13) 0.0338(12) -0.0009(10) 0.0002(10) -0.0018(10)
C12 0.0307(13) 0.0398(15) 0.0477(15) 0.0053(12) 0.0003(11) 0.0008(11)
C13 0.0363(13) 0.0261(12) 0.0306(12) -0.0021(9) 0.0008(9) -0.0012(10)
C14 0.0339(13) 0.0279(12) 0.0307(12) -0.0014(9) 0.0046(9) 0.0036(9)
C15 0.0333(13) 0.0317(13) 0.0390(13) 0.0003(10) 0.0052(10) 0.0000(10)

loop_
_atom_type_symbol
_atom_type_description
_atom_type_scat_dispersion_real
_atom_type_scat_dispersion_imag
_atom_type_scat_source
C C 0.0181 0.0091 'International Tables Vol C Tables 4.2.6.8 and 6.1.1.4'
H H 0.0000 0.0000 'International Tables Vol C Tables 4.2.6.8 and 6.1.1.4'
N N 0.0311 0.0180 'International Tables Vol C Tables 4.2.6.8 and 6.1.1.4'
O O 0.0492 0.0322 'International Tables Vol C Tables 4.2.6.8 and 6.1.1.4'

loop_
_exptl_crystal_face_index_h
_exptl_crystal_face_index_k
_exptl_crystal_face_index_l
_exptl_crystal_face_perp_dist
-2 -1 1 0.1594
1 1 2 0.1252
-1 -1 -2 0.2118
1 0 0 0.0738
-2 0 1 0.1037
2 0 -1 0.1141
7 0 -6 0.1273
-4 0 8 0.1540
0 0 -8 0.1840
0 0 8 0.1627
0 3 -6 0.1210
7 3 0 0.0941
9 0 4 0.1005
2 -4 0 0.2004
-7 3 0 0.1070
0 -3 -6 0.2096
-3 -3 6 0.1591
5 -2 6 0.1295
9 2 2 0.0832
-8 -1 -4 0.1375
10 -1 1 0.1047
-11 0 -1 0.0620
-4 4 -2 0.1181
8 -2 -3 0.1515
-10 -1 3 0.0858
10 -1 -1 0.0865

loop_
_geom_angle_atom_site_label_1
_geom_angle_atom_site_label_2
_geom_angle_atom_site_label_3
_geom_angle
_geom_angle_site_symmetry_1
_geom_angle_site_symmetry_3
_geom_angle_publ_flag
C2 N1 C1 105.28(19) . . ?
N1 C1 C11 115.8(2) . . ?
N1 C1 C8 102.17(19) . . ?
C11 C1 C8 102.84(19) . . ?
C10 N2 C11 116.8(2) . . ?
C3 C2 C7 121.0(2) . . ?
C3 C2 N1 128.1(2) . . ?
C7 C2 N1 110.8(2) . . ?
C2 C3 C4 118.1(2) . . ?
C5 C4 C3 121.4(2) . . ?
C4 C5 C6 120.1(2) . . ?
C7 C6 C5 119.1(2) . . ?
C6 C7 C2 120.3(2) . . ?
C6 C7 C8 132.5(2) . . ?
C2 C7 C8 106.9(2) . . ?
C7 C8 C9 121.6(2) . . ?
C7 C8 C1 100.68(19) . . ?
C9 C8 C1 107.0(2) . . ?
C7 C8 C14 111.82(19) . . ?
C9 C8 C14 109.8(2) . . ?
C1 C8 C14 103.88(18) . . ?
C8 C9 C10 109.1(2) . . ?
N2 C10 C9 113.0(2) . . ?
N2 C11 C12 109.0(2) . . ?
N2 C11 C1 105.2(2) . . ?
C12 C11 C1 116.8(2) . . ?
N2 C11 C13 110.5(2) . . ?
C12 C11 C13 114.1(2) . . ?
C1 C11 C13 100.73(19) . . ?
O1 C13 C14 125.7(2) . . ?
O1 C13 C11 125.3(2) . . ?
C14 C13 C11 109.0(2) . . ?
C13 C14 C15 111.3(2) . . ?
C13 C14 C8 103.17(19) . . ?
C15 C14 C8 118.2(2) . . ?

loop_
_geom_bond_atom_site_label_1
_geom_bond_atom_site_label_2
_geom_bond_distance
_geom_bond_site_symmetry_2
_geom_bond_publ_flag
O1 C13 1.213(3) . ?
N1 C2 1.405(3) . ?
N1 C1 1.472(3) . ?
C1 C11 1.517(3) . ?
C1 C8 1.541(3) . ?
N2 C10 1.485(4) . ?
N2 C11 1.493(3) . ?
C2 C3 1.386(4) . ?
C2 C7 1.404(4) . ?
C3 C4 1.391(4) . ?
C4 C5 1.386(4) . ?
C5 C6 1.400(4) . ?
C6 C7 1.378(4) . ?
C7 C8 1.501(3) . ?
C8 C9 1.531(3) . ?
C8 C14 1.575(3) . ?
C9 C10 1.536(4) . ?
C11 C12 1.502(4) . ?
C11 C13 1.531(4) . ?
C13 C14 1.523(3) . ?
C14 C15 1.533(4) . ?

loop_
_geom_hbond_atom_site_label_D
_geom_hbond_atom_site_label_H
_geom_hbond_atom_site_label_A
_geom_hbond_distance_DH
_geom_hbond_distance_HA
_geom_hbond_distance_DA
_geom_hbond_angle_DHA
_geom_hbond_site_symmetry_A
_geom_hbond_publ_flag
N1 H1 O2 0.95(3) 2.14(3) 3.083(3) 172(3) . yes
N2 H2 O3 0.93(4) 2.49(4) 3.371(3) 158(3) 3_666 yes

loop_
_geom_torsion_atom_site_label_1
_geom_torsion_atom_site_label_2
_geom_torsion_atom_site_label_3
_geom_torsion_atom_site_label_4
_geom_torsion
_geom_torsion_site_symmetry_1
_geom_torsion_site_symmetry_2
_geom_torsion_site_symmetry_3
_geom_torsion_site_symmetry_4
_geom_torsion_publ_flag
C2 N1 C1 C11 -145.7(2) . . . . ?
C2 N1 C1 C8 -34.8(2) . . . . ?
C1 N1 C2 C3 -163.8(2) . . . . ?
C1 N1 C2 C7 19.9(3) . . . . ?
C7 C2 C3 C4 -2.0(4) . . . . ?
N1 C2 C3 C4 -178.0(2) . . . . ?
C2 C3 C4 C5 0.6(4) . . . . ?
C3 C4 C5 C6 0.8(4) . . . . ?
C4 C5 C6 C7 -0.8(4) . . . . ?
C5 C6 C7 C2 -0.6(4) . . . . ?
C5 C6 C7 C8 172.1(2) . . . . ?
C3 C2 C7 C6 2.1(4) . . . . ?
N1 C2 C7 C6 178.7(2) . . . . ?
C3 C2 C7 C8 -172.3(2) . . . . ?
N1 C2 C7 C8 4.3(3) . . . . ?
C6 C7 C8 C9 43.8(4) . . . . ?
C2 C7 C8 C9 -142.8(2) . . . . ?
C6 C7 C8 C1 161.4(3) . . . . ?
C2 C7 C8 C1 -25.1(2) . . . . ?
C6 C7 C8 C14 -88.8(3) . . . . ?
C2 C7 C8 C14 84.7(2) . . . . ?
N1 C1 C8 C7 36.0(2) . . . . ?
C11 C1 C8 C7 156.42(19) . . . . ?
N1 C1 C8 C9 163.96(19) . . . . ?
C11 C1 C8 C9 -75.6(2) . . . . ?
N1 C1 C8 C14 -79.9(2) . . . . ?
C11 C1 C8 C14 40.6(2) . . . . ?
C7 C8 C9 C10 175.3(2) . . . . ?
C1 C8 C9 C10 60.8(3) . . . . ?
C14 C8 C9 C10 -51.3(3) . . . . ?
C11 N2 C10 C9 43.7(3) . . . . ?
C8 C9 C10 N2 -43.6(3) . . . . ?
C10 N2 C11 C12 176.6(2) . . . . ?
C10 N2 C11 C1 -57.4(3) . . . . ?
C10 N2 C11 C13 50.5(3) . . . . ?
N1 C1 C11 N2 -179.02(19) . . . . ?
C8 C1 C11 N2 70.5(2) . . . . ?
N1 C1 C11 C12 -58.0(3) . . . . ?
C8 C1 C11 C12 -168.6(2) . . . . ?
N1 C1 C11 C13 66.1(2) . . . . ?
C8 C1 C11 C13 -44.5(2) . . . . ?
N2 C11 C13 O1 103.7(3) . . . . ?
C12 C11 C13 O1 -19.5(4) . . . . ?
C1 C11 C13 O1 -145.5(2) . . . . ?
N2 C11 C13 C14 -77.9(2) . . . . ?
C12 C11 C13 C14 158.9(2) . . . . ?
C1 C11 C13 C14 32.9(2) . . . . ?
O1 C13 C14 C15 42.5(3) . . . . ?
C11 C13 C14 C15 -135.9(2) . . . . ?
O1 C13 C14 C8 170.2(2) . . . . ?
C11 C13 C14 C8 -8.1(2) . . . . ?
C7 C8 C14 C13 -127.3(2) . . . . ?
C9 C8 C14 C13 94.6(2) . . . . ?
C1 C8 C14 C13 -19.6(2) . . . . ?
C7 C8 C14 C15 -4.0(3) . . . . ?
C9 C8 C14 C15 -142.2(2) . . . . ?
C1 C8 C14 C15 103.7(2) . . . . ?
